data_9004395
loop_
_publ_author_name
'Cooper, M. A.'
'Hawthorne, F. C.'

_publ_section_title
;
 Diaboleite, Pb2Cu(OH)4Cl2, a defect perovskite structure with stereoactive
 lone-pair behavior of Pb
;
_journal_name_full 'The Canadian Mineralogist'
_journal_page_first 1125
_journal_page_last 1129
_journal_volume 33
_journal_year 1995
_chemical_formula_sum 'Cl2 Cu H4 O4 Pb2'
_chemical_name_mineral Diaboleite
_space_group_IT_number 99
_symmetry_space_group_name_Hall 'P 4 -2'
_symmetry_space_group_name_H-M 'P 4 m m'
_cell_angle_alpha 90
_cell_angle_beta 90
_cell_angle_gamma 90
_cell_length_a 5.880
_cell_length_b 5.880
_cell_length_c 5.500
_cell_formula_units_Z 1
_cell_volume 190.159
_database_code_amcsd 0005469
_exptl_crystal_density_diffrn 5.387
_cod_original_formula_sum 'Pb2 Cu Cl2 O4 H4'
_cod_database_code 9004395

loop_
_space_group_symop_operation_xyz
x,y,z
-y,-x,z
-y,x,z
x,-y,z
-x,-y,z
y,x,z
y,-x,z
-x,y,z

loop_
_atom_site_aniso_label
_atom_site_aniso_U_11
_atom_site_aniso_U_22
_atom_site_aniso_U_33
_atom_site_aniso_U_12
_atom_site_aniso_U_13
_atom_site_aniso_U_23
Pb 0.01000 0.01520 0.01650 0.00000 0.00000 0.00000
Cu 0.00920 0.00920 0.01570 0.00000 0.00000 0.00000
Cl1 0.02340 0.02340 0.01460 0.00000 0.00000 0.00000
Cl2 0.02870 0.02870 0.01930 0.00000 0.00000 0.00000
O 0.01200 0.01200 0.02260 -0.00160 -0.00090 -0.00090

loop_
_atom_site_label
_atom_site_fract_x
_atom_site_fract_y
_atom_site_fract_z
_atom_site_U_iso_or_equiv
Pb 0.50000 0.00000 0.72980 ?
Cu 0.00000 0.00000 0.02820 ?
Cl1 0.00000 0.00000 0.49200 ?
Cl2 0.50000 0.50000 0.42000 ?
O 0.23360 0.23360 0.96600 ?
H 0.29100 0.29100 0.12200 0.01000

loop_
_cod_related_entry_id
_cod_related_entry_database
_cod_related_entry_code
1 AMCSD 0005469
